data_1519596
loop_
_publ_author_name
'Croft, Anna K.'
'Foley, Mark K.'
'Horton, Peter N.'
'Hursthouse, Michael B.'

_publ_section_title
;
 C20H24N2O5
;
_journal_name_full 'Crystal Structure Report Archive'
_journal_page_first 876
_journal_year 2004
_chemical_absolute_configuration unk
_chemical_formula_moiety 'C20 H22 N2 O4, H2 O'
_chemical_formula_sum 'C20 H24 N2 O5'
_chemical_formula_weight 372.41
_space_group_IT_number 4
_symmetry_cell_setting monoclinic
_symmetry_space_group_name_Hall 'P 2yb'
_symmetry_space_group_name_H-M 'P 1 21 1'
_atom_sites_solution_hydrogens geom
_atom_sites_solution_primary direct
_atom_sites_solution_secondary difmap
_cell_angle_alpha 90.00
_cell_angle_beta 103.98(3)
_cell_angle_gamma 90.00
_cell_formula_units_Z 2
_cell_length_a 8.5936(18)
_cell_length_b 7.2355(14)
_cell_length_c 15.311(7)
_cell_measurement_reflns_used 2215
_cell_measurement_temperature 120(2)
_cell_measurement_theta_max 27.485
_cell_measurement_theta_min 2.910
_cell_volume 923.8(5)
_computing_cell_refinement 'DENZO (Otwinowski & Minor, 1997) & COLLECT (Hooft, R.W.W., 1998)'
_computing_data_collection 'COLLECT (Hooft, R.W.W., 1998)'
_computing_data_reduction 'DENZO (Otwinowski & Minor, 1997) & COLLECT (Hooft, R.W.W., 1998)'
_computing_molecular_graphics 'ORTEP3 for Windows (Farrugia, 1997)'
_computing_structure_refinement 'SHELXL-97 (Sheldrick, 1997b)'
_computing_structure_solution 'SHELXS-97 (Sheldrick, 1997a)'
_diffrn_ambient_temperature 120(2)
_diffrn_detector_area_resol_mean 9.091
_diffrn_measured_fraction_theta_full 0.996
_diffrn_measured_fraction_theta_max 0.996
_diffrn_measurement_device_type 'Bruker-Nonius 95mm CCD camera on \k-goniostat'
_diffrn_measurement_method '\f & \w scans'
_diffrn_radiation_monochromator '10cm confocal mirrors'
_diffrn_radiation_source 'Bruker-Nonius FR591 rotating anode'
_diffrn_radiation_type MoK\a
_diffrn_radiation_wavelength 0.71073
_diffrn_reflns_av_R_equivalents 0.0670
_diffrn_reflns_av_sigmaI/netI 0.0540
_diffrn_reflns_limit_h_max 10
_diffrn_reflns_limit_h_min -11
_diffrn_reflns_limit_k_max 9
_diffrn_reflns_limit_k_min -9
_diffrn_reflns_limit_l_max 19
_diffrn_reflns_limit_l_min -19
_diffrn_reflns_number 10760
_diffrn_reflns_theta_full 27.47
_diffrn_reflns_theta_max 27.47
_diffrn_reflns_theta_min 3.08
_exptl_absorpt_coefficient_mu 0.097
_exptl_absorpt_correction_T_max 0.9942
_exptl_absorpt_correction_T_min 0.9828
_exptl_absorpt_correction_type multi-scan
_exptl_absorpt_process_details 'SADABS V2.10 (Sheldrick, G.M., 2003)'
_exptl_crystal_colour Colourless
_exptl_crystal_density_diffrn 1.339
_exptl_crystal_density_method 'not measured'
_exptl_crystal_description Block
_exptl_crystal_F_000 396
_exptl_crystal_size_max 0.18
_exptl_crystal_size_mid 0.16
_exptl_crystal_size_min 0.06
_refine_diff_density_max 0.244
_refine_diff_density_min -0.203
_refine_diff_density_rms 0.050
_refine_ls_extinction_coef 0.030(6)
_refine_ls_extinction_expression Fc^*^=kFc[1+0.001xFc^2^\l^3^/sin(2\q)]^-1/4^
_refine_ls_extinction_method SHELXL
_refine_ls_goodness_of_fit_ref 1.054
_refine_ls_hydrogen_treatment mixed
_refine_ls_matrix_type full
_refine_ls_number_parameters 255
_refine_ls_number_reflns 2285
_refine_ls_number_restraints 4
_refine_ls_restrained_S_all 1.053
_refine_ls_R_factor_all 0.0573
_refine_ls_R_factor_gt 0.0468
_refine_ls_shift/su_max 0.001
_refine_ls_shift/su_mean 0.000
_refine_ls_structure_factor_coef Fsqd
_refine_ls_weighting_details 'calc w=1/[\s^2^(Fo^2^)+(0.0540P)^2^+0.3002P] where P=(Fo^2^+2Fc^2^)/3'
_refine_ls_weighting_scheme calc
_refine_ls_wR_factor_gt 0.1083
_refine_ls_wR_factor_ref 0.1134
_reflns_number_gt 1991
_reflns_number_total 2285
_reflns_threshold_expression >2\s(I)
_cod_data_source_file eCrystal-876.cif
_cod_data_source_block 04src0621
_cod_depositor_comments
;
Citation :
Croft, Anna K. and Foley, Mark K. and Horton, Peter N. and H
ursthouse, Michael B. (2004) 
University of Southampton, Crystal Structure Report Archive.

More at:
http://ecrystals.chem.soton.ac.uk/876/
;
_cod_original_sg_symbol_H-M P2(1)
_cod_database_code 1519596

loop_
_symmetry_equiv_pos_as_xyz
'x, y, z'
'-x, y+1/2, -z'

loop_
_atom_site_label
_atom_site_type_symbol
_atom_site_fract_x
_atom_site_fract_y
_atom_site_fract_z
_atom_site_U_iso_or_equiv
_atom_site_adp_type
_atom_site_occupancy
_atom_site_symmetry_multiplicity
_atom_site_calc_flag
_atom_site_refinement_flags
_atom_site_disorder_assembly
_atom_site_disorder_group
C1 C 0.7195(3) 0.7100(4) 0.7847(2) 0.0259(7) Uani 1 1 d . . .
H1A H 0.7424 0.7732 0.8430 0.039 Uiso 1 1 calc R . .
H1B H 0.6136 0.6516 0.7736 0.039 Uiso 1 1 calc R . .
H1C H 0.7206 0.7999 0.7370 0.039 Uiso 1 1 calc R . .
C2 C 1.1108(3) 0.0719(5) 0.8251(2) 0.0282(7) Uani 1 1 d . . .
H2A H 1.1461 0.0191 0.7741 0.042 Uiso 1 1 calc R . .
H2B H 1.0333 -0.0115 0.8422 0.042 Uiso 1 1 calc R . .
H2C H 1.2037 0.0877 0.8762 0.042 Uiso 1 1 calc R . .
C3 C 0.9671(3) 0.5565(4) 0.85669(19) 0.0217(6) Uani 1 1 d . . .
C4 C 1.0938(3) 0.4125(4) 0.85703(19) 0.0209(6) Uani 1 1 d . . .
H4 H 1.1307 0.3656 0.9201 0.025 Uiso 1 1 calc R . .
C5 C 0.9023(3) 0.2572(4) 0.73218(19) 0.0222(6) Uani 1 1 d . . .
C6 C 0.8083(3) 0.4355(4) 0.71133(19) 0.0203(6) Uani 1 1 d . . .
H6 H 0.6933 0.3998 0.7033 0.024 Uiso 1 1 calc R . .
C7 C 1.2390(3) 0.5105(4) 0.8329(2) 0.0236(6) Uani 1 1 d . . .
H7A H 1.2111 0.5371 0.7676 0.028 Uiso 1 1 calc R . .
H7B H 1.2562 0.6305 0.8649 0.028 Uiso 1 1 calc R . .
C8 C 1.3942(3) 0.4045(4) 0.85542(19) 0.0213(6) Uani 1 1 d . . .
C9 C 1.5078(3) 0.4363(4) 0.9366(2) 0.0246(6) Uani 1 1 d . . .
H9 H 1.4865 0.5255 0.9777 0.029 Uiso 1 1 calc R . .
C10 C 1.6515(3) 0.3382(4) 0.9575(2) 0.0239(6) Uani 1 1 d . . .
H10 H 1.7285 0.3633 1.0121 0.029 Uiso 1 1 calc R . .
C11 C 1.6830(3) 0.2043(4) 0.89942(19) 0.0227(6) Uani 1 1 d . . .
C12 C 1.5710(3) 0.1720(5) 0.81825(19) 0.0245(6) Uani 1 1 d . . .
H12 H 1.5912 0.0806 0.7778 0.029 Uiso 1 1 calc R . .
C13 C 1.4303(3) 0.2736(4) 0.79681(19) 0.0239(6) Uani 1 1 d . . .
H13 H 1.3565 0.2533 0.7405 0.029 Uiso 1 1 calc R . .
C14 C 0.8202(3) 0.5168(5) 0.61958(19) 0.0226(6) Uani 1 1 d . . .
H14A H 0.7745 0.4257 0.5720 0.027 Uiso 1 1 calc R . .
H14B H 0.7523 0.6289 0.6077 0.027 Uiso 1 1 calc R . .
C15 C 0.9863(3) 0.5673(4) 0.61109(18) 0.0213(6) Uani 1 1 d . . .
C16 C 1.0428(3) 0.7470(5) 0.62450(19) 0.0228(6) Uani 1 1 d . . .
H16 H 0.9763 0.8395 0.6405 0.027 Uiso 1 1 calc R . .
C17 C 1.1952(3) 0.7956(5) 0.6151(2) 0.0239(6) Uani 1 1 d . . .
H17 H 1.2320 0.9194 0.6249 0.029 Uiso 1 1 calc R . .
C18 C 1.2924(3) 0.6608(5) 0.59116(19) 0.0230(6) Uani 1 1 d . . .
C19 C 1.2378(3) 0.4789(4) 0.5777(2) 0.0237(7) Uani 1 1 d . . .
H19 H 1.3045 0.3865 0.5618 0.028 Uiso 1 1 calc R . .
C20 C 1.0872(3) 0.4331(4) 0.58762(19) 0.0235(6) Uani 1 1 d . . .
H20 H 1.0511 0.3089 0.5784 0.028 Uiso 1 1 calc R . .
N1 N 0.8415(2) 0.5686(3) 0.78538(15) 0.0206(5) Uani 1 1 d . . .
N2 N 1.0349(3) 0.2528(3) 0.79917(16) 0.0220(5) Uani 1 1 d . . .
O1 O 0.9863(2) 0.6662(3) 0.92115(14) 0.0266(5) Uani 1 1 d . . .
O2 O 0.8526(2) 0.1184(3) 0.68626(14) 0.0268(5) Uani 1 1 d . . .
O3 O 1.8192(2) 0.1010(3) 0.91797(14) 0.0296(5) Uani 1 1 d . . .
H3 H 1.8716 0.1225 0.9708 0.044 Uiso 1 1 calc R . .
O4 O 1.4422(2) 0.6997(3) 0.57784(15) 0.0274(5) Uani 1 1 d . . .
H4A H 1.4627 0.8123 0.5878 0.041 Uiso 1 1 calc R . .
O21 O 1.4609(2) 0.5504(3) 0.40975(15) 0.0304(5) Uani 1 1 d D . .
H21 H 1.470(4) 0.577(6) 0.4637(13) 0.046 Uiso 1 1 d D . .
H22 H 1.365(3) 0.572(6) 0.3822(19) 0.046 Uiso 1 1 d D . .

loop_
_atom_site_aniso_label
_atom_site_aniso_U_11
_atom_site_aniso_U_22
_atom_site_aniso_U_33
_atom_site_aniso_U_23
_atom_site_aniso_U_13
_atom_site_aniso_U_12
C1 0.0214(13) 0.0233(17) 0.0322(16) -0.0022(13) 0.0050(11) 0.0038(13)
C2 0.0246(14) 0.0169(15) 0.0419(18) 0.0037(14) 0.0059(12) 0.0021(12)
C3 0.0196(13) 0.0199(16) 0.0253(14) -0.0003(12) 0.0052(10) -0.0028(12)
C4 0.0200(13) 0.0155(14) 0.0269(14) 0.0000(12) 0.0048(10) -0.0014(12)
C5 0.0194(13) 0.0193(15) 0.0286(15) 0.0003(12) 0.0073(10) -0.0012(12)
C6 0.0177(12) 0.0168(14) 0.0259(14) -0.0034(12) 0.0045(10) 0.0002(12)
C7 0.0197(13) 0.0191(15) 0.0311(16) 0.0013(13) 0.0044(11) -0.0007(12)
C8 0.0167(12) 0.0187(15) 0.0284(15) 0.0035(12) 0.0051(10) -0.0004(11)
C9 0.0229(14) 0.0201(16) 0.0301(16) -0.0023(13) 0.0055(11) 0.0014(13)
C10 0.0199(13) 0.0228(16) 0.0271(15) 0.0015(12) 0.0020(11) 0.0026(12)
C11 0.0219(13) 0.0190(16) 0.0284(15) 0.0020(12) 0.0083(11) 0.0021(12)
C12 0.0237(14) 0.0245(16) 0.0260(15) -0.0011(13) 0.0076(11) 0.0023(13)
C13 0.0224(13) 0.0243(16) 0.0240(15) 0.0011(12) 0.0036(10) -0.0002(13)
C14 0.0189(12) 0.0221(15) 0.0250(14) 0.0004(12) 0.0016(10) 0.0006(12)
C15 0.0210(13) 0.0230(16) 0.0195(13) 0.0004(12) 0.0041(10) 0.0026(12)
C16 0.0200(13) 0.0229(16) 0.0258(15) 0.0009(12) 0.0062(10) 0.0066(12)
C17 0.0243(14) 0.0190(15) 0.0283(15) 0.0011(12) 0.0062(11) 0.0002(12)
C18 0.0194(13) 0.0281(17) 0.0214(14) 0.0025(12) 0.0044(10) -0.0006(12)
C19 0.0225(14) 0.0216(17) 0.0278(16) -0.0032(12) 0.0074(11) 0.0029(12)
C20 0.0252(14) 0.0192(15) 0.0257(15) -0.0024(12) 0.0054(11) -0.0018(13)
N1 0.0171(11) 0.0169(12) 0.0269(12) 0.0004(10) 0.0037(9) 0.0009(10)
N2 0.0212(11) 0.0129(12) 0.0308(14) -0.0015(10) 0.0041(9) 0.0010(10)
O1 0.0231(10) 0.0245(12) 0.0305(11) -0.0058(10) 0.0032(8) 0.0026(9)
O2 0.0254(10) 0.0186(12) 0.0362(12) -0.0061(9) 0.0070(8) -0.0009(9)
O3 0.0229(10) 0.0329(14) 0.0311(11) 0.0002(10) 0.0030(8) 0.0106(10)
O4 0.0204(10) 0.0274(13) 0.0354(12) -0.0050(10) 0.0089(8) -0.0032(9)
O21 0.0263(11) 0.0343(14) 0.0300(11) -0.0011(10) 0.0058(9) 0.0089(11)

loop_
_atom_type_symbol
_atom_type_description
_atom_type_scat_dispersion_real
_atom_type_scat_dispersion_imag
_atom_type_scat_source
C C 0.0033 0.0000 'International Tables Vol C Tables 4.2.6.8 and 6.1.1.4'
H H 0.0000 0.0000 'International Tables Vol C Tables 4.2.6.8 and 6.1.1.4'
N N 0.0061 0.0000 'International Tables Vol C Tables 4.2.6.8 and 6.1.1.4'
O O 0.0106 0.0000 'International Tables Vol C Tables 4.2.6.8 and 6.1.1.4'

loop_
_geom_angle_atom_site_label_1
_geom_angle_atom_site_label_2
_geom_angle_atom_site_label_3
_geom_angle
_geom_angle_site_symmetry_1
_geom_angle_site_symmetry_3
N1 C1 H1A 109.5 . .
N1 C1 H1B 109.5 . .
H1A C1 H1B 109.5 . .
N1 C1 H1C 109.5 . .
H1A C1 H1C 109.5 . .
H1B C1 H1C 109.5 . .
N2 C2 H2A 109.5 . .
N2 C2 H2B 109.5 . .
H2A C2 H2B 109.5 . .
N2 C2 H2C 109.5 . .
H2A C2 H2C 109.5 . .
H2B C2 H2C 109.5 . .
O1 C3 N1 122.0(3) . .
O1 C3 C4 118.7(2) . .
N1 C3 C4 119.2(3) . .
N2 C4 C3 113.5(2) . .
N2 C4 C7 113.3(2) . .
C3 C4 C7 107.7(2) . .
N2 C4 H4 107.4 . .
C3 C4 H4 107.4 . .
C7 C4 H4 107.4 . .
O2 C5 N2 121.9(3) . .
O2 C5 C6 118.5(2) . .
N2 C5 C6 119.6(3) . .
N1 C6 C5 113.8(2) . .
N1 C6 C14 114.2(3) . .
C5 C6 C14 111.5(2) . .
N1 C6 H6 105.5 . .
C5 C6 H6 105.5 . .
C14 C6 H6 105.5 . .
C8 C7 C4 115.5(3) . .
C8 C7 H7A 108.4 . .
C4 C7 H7A 108.4 . .
C8 C7 H7B 108.4 . .
C4 C7 H7B 108.4 . .
H7A C7 H7B 107.5 . .
C13 C8 C9 117.9(3) . .
C13 C8 C7 121.6(3) . .
C9 C8 C7 120.5(3) . .
C10 C9 C8 120.6(3) . .
C10 C9 H9 119.7 . .
C8 C9 H9 119.7 . .
C11 C10 C9 120.5(3) . .
C11 C10 H10 119.7 . .
C9 C10 H10 119.7 . .
O3 C11 C10 122.8(2) . .
O3 C11 C12 117.9(3) . .
C10 C11 C12 119.3(3) . .
C13 C12 C11 119.8(3) . .
C13 C12 H12 120.1 . .
C11 C12 H12 120.1 . .
C12 C13 C8 121.8(3) . .
C12 C13 H13 119.1 . .
C8 C13 H13 119.1 . .
C15 C14 C6 116.2(2) . .
C15 C14 H14A 108.2 . .
C6 C14 H14A 108.2 . .
C15 C14 H14B 108.2 . .
C6 C14 H14B 108.2 . .
H14A C14 H14B 107.4 . .
C16 C15 C20 118.1(3) . .
C16 C15 C14 121.3(3) . .
C20 C15 C14 120.6(3) . .
C15 C16 C17 121.6(3) . .
C15 C16 H16 119.2 . .
C17 C16 H16 119.2 . .
C18 C17 C16 119.3(3) . .
C18 C17 H17 120.4 . .
C16 C17 H17 120.4 . .
O4 C18 C17 122.5(3) . .
O4 C18 C19 117.6(3) . .
C17 C18 C19 119.9(3) . .
C20 C19 C18 120.1(3) . .
C20 C19 H19 120.0 . .
C18 C19 H19 120.0 . .
C19 C20 C15 121.0(3) . .
C19 C20 H20 119.5 . .
C15 C20 H20 119.5 . .
C3 N1 C6 123.8(2) . .
C3 N1 C1 119.1(2) . .
C6 N1 C1 116.7(2) . .
C5 N2 C4 123.4(2) . .
C5 N2 C2 117.9(2) . .
C4 N2 C2 118.0(2) . .
C11 O3 H3 109.5 . .
C18 O4 H4A 109.5 . .
H21 O21 H22 107(3) . .

loop_
_geom_bond_atom_site_label_1
_geom_bond_atom_site_label_2
_geom_bond_distance
_geom_bond_site_symmetry_2
C1 N1 1.464(4) .
C1 H1A 0.9800 .
C1 H1B 0.9800 .
C1 H1C 0.9800 .
C2 N2 1.474(4) .
C2 H2A 0.9800 .
C2 H2B 0.9800 .
C2 H2C 0.9800 .
C3 O1 1.246(4) .
C3 N1 1.340(3) .
C3 C4 1.507(4) .
C4 N2 1.469(4) .
C4 C7 1.555(4) .
C4 H4 1.0000 .
C5 O2 1.241(4) .
C5 N2 1.337(4) .
C5 C6 1.515(4) .
C6 N1 1.462(4) .
C6 C14 1.549(4) .
C6 H6 1.0000 .
C7 C8 1.504(4) .
C7 H7A 0.9900 .
C7 H7B 0.9900 .
C8 C13 1.390(4) .
C8 C9 1.401(4) .
C9 C10 1.393(4) .
C9 H9 0.9500 .
C10 C11 1.386(4) .
C10 H10 0.9500 .
C11 O3 1.360(3) .
C11 C12 1.396(4) .
C12 C13 1.385(4) .
C12 H12 0.9500 .
C13 H13 0.9500 .
C14 C15 1.509(4) .
C14 H14A 0.9900 .
C14 H14B 0.9900 .
C15 C16 1.386(5) .
C15 C20 1.405(4) .
C16 C17 1.397(4) .
C16 H16 0.9500 .
C17 C18 1.389(4) .
C17 H17 0.9500 .
C18 O4 1.380(3) .
C18 C19 1.396(4) .
C19 C20 1.380(4) .
C19 H19 0.9500 .
C20 H20 0.9500 .
O3 H3 0.8400 .
O4 H4A 0.8400 .
O21 H21 0.833(18) .
O21 H22 0.847(18) .

loop_
_geom_hbond_atom_site_label_D
_geom_hbond_atom_site_label_H
_geom_hbond_atom_site_label_A
_geom_hbond_distance_DH
_geom_hbond_distance_HA
_geom_hbond_distance_DA
_geom_hbond_angle_DHA
_geom_hbond_site_symmetry_A
O3 H3 O1 0.84 1.83 2.664(3) 171.0 2_847
O4 H4A O21 0.84 1.84 2.663(3) 165.9 2_856
O21 H21 O4 0.833(18) 2.03(2) 2.831(3) 162(4) .
O21 H22 O2 0.847(18) 1.937(18) 2.783(3) 177(3) 2_756
